data_7004324
loop_
_publ_author_name
'Lee, Jen-Jeh'
'Yang, Feng-Zhao'
'Lin, Ya-Fan'
'Chang, Ya-Chun'
'Yu, Kuo-Hsuan'
'Chang, Mu-Chieh'
'Lee, Gene-Hsiang'
'Liu, Yi-Hung'
'Wang, Yu'
'Liu, Shiuh-Tzung'
'Chen, Jwu-Ting'

_publ_section_title
;
 Unsymmetrical bidentate ligands of \a-aminoaldimines leading to
 sterically controlled selectivity of geometrical isomerism in square
 planar coordination
;
_journal_issue 43
_journal_name_full 'Dalton Transactions'
_journal_page_first 5945
_journal_page_last 5956
_journal_paper_doi 10.1039/b805674a
_journal_year 2008
_chemical_formula_sum 'C24 H35 F3 N2 O4 Pd S'
_chemical_formula_weight 611.00
_chemical_name_systematic
;
?
;
_space_group_IT_number 14
_symmetry_cell_setting monoclinic
_symmetry_space_group_name_Hall '-P 2yn'
_symmetry_space_group_name_H-M 'P 1 21/n 1'
_atom_sites_solution_hydrogens geom
_atom_sites_solution_primary direct
_atom_sites_solution_secondary difmap
_audit_creation_method SHELXL-97
_cell_angle_alpha 90.00
_cell_angle_beta 100.40(2)
_cell_angle_gamma 90.00
_cell_formula_units_Z 4
_cell_length_a 13.150(3)
_cell_length_b 9.955(4)
_cell_length_c 21.114(4)
_cell_measurement_reflns_used 25
_cell_measurement_temperature 295(2)
_cell_measurement_theta_max 12.00
_cell_measurement_theta_min 8.20
_cell_volume 2718.6(14)
_computing_cell_refinement 'NONUIS CAD4'
_computing_data_collection 'NONIUS CAD4'
_computing_data_reduction NRCSDP
_computing_molecular_graphics SHELXTL
_computing_publication_material SHELXTL
_computing_structure_refinement 'SHELXL-97 (Sheldrick, 1997)'
_computing_structure_solution 'SHELXS-97 (Sheldrick, 1990)'
_diffrn_ambient_temperature 295(2)
_diffrn_measured_fraction_theta_full 1.000
_diffrn_measured_fraction_theta_max 1.000
_diffrn_measurement_device_type 'NONIUS CAD4'
_diffrn_measurement_method '\w-2\q scans'
_diffrn_radiation_monochromator graphite
_diffrn_radiation_source 'fine-focus sealed tube'
_diffrn_radiation_type MoK\a
_diffrn_radiation_wavelength 0.71073
_diffrn_reflns_av_R_equivalents 0.0000
_diffrn_reflns_av_sigmaI/netI 0.0448
_diffrn_reflns_limit_h_max 15
_diffrn_reflns_limit_h_min -15
_diffrn_reflns_limit_k_max 11
_diffrn_reflns_limit_k_min 0
_diffrn_reflns_limit_l_max 25
_diffrn_reflns_limit_l_min 0
_diffrn_reflns_number 4776
_diffrn_reflns_theta_full 25.00
_diffrn_reflns_theta_max 25.00
_diffrn_reflns_theta_min 1.70
_diffrn_standards_decay_% 0
_diffrn_standards_number 3
_exptl_absorpt_coefficient_mu 0.811
_exptl_absorpt_correction_T_max 0.860
_exptl_absorpt_correction_T_min 0.767
_exptl_absorpt_correction_type 'empirical used psi-scan'
_exptl_crystal_density_diffrn 1.493
_exptl_crystal_density_meas ?
_exptl_crystal_density_method 'not measured'
_exptl_crystal_description block
_exptl_crystal_F_000 1256
_exptl_crystal_size_max 0.25
_exptl_crystal_size_mid 0.20
_exptl_crystal_size_min 0.15
_refine_diff_density_max 0.709
_refine_diff_density_min -0.857
_refine_diff_density_rms 0.079
_refine_ls_extinction_method none
_refine_ls_goodness_of_fit_ref 1.026
_refine_ls_hydrogen_treatment constr
_refine_ls_matrix_type full
_refine_ls_number_parameters 321
_refine_ls_number_reflns 4776
_refine_ls_number_restraints 0
_refine_ls_restrained_S_all 1.026
_refine_ls_R_factor_all 0.0651
_refine_ls_R_factor_gt 0.0383
_refine_ls_shift/su_max 0.006
_refine_ls_shift/su_mean 0.000
_refine_ls_structure_factor_coef Fsqd
_refine_ls_weighting_details 'calc w=1/[\s^2^(Fo^2^)+(0.0649P)^2^+0.0000P] where P=(Fo^2^+2Fc^2^)/3'
_refine_ls_weighting_scheme calc
_refine_ls_wR_factor_gt 0.1024
_refine_ls_wR_factor_ref 0.1126
_reflns_number_gt 3370
_reflns_number_total 4776
_reflns_threshold_expression >2sigma(I)
_cod_data_source_file b805674a.txt
_cod_data_source_block ic5866
_cod_depositor_comments
;
The following automatic conversions were performed:
'_symmetry_cell_setting' value 'Monoclinic' changed to 'monoclinic'
according to '/home/saulius/struct/CIF-dictionaries/cif_core.dic'
dictionary named 'cif_core.dic' version 2.4.1 from 2010-06-29.

Automatic conversion script
Id: cif_fix_enum 1527 2010-12-29 10:47:43Z saulius 

The following automatic conversions were performed:

'_exptl_crystal_density_meas' value 'not_measured' was changed to '?'
- the value is perceived as not measured.

Automatic conversion script
Id: cif_fix_values 3008 2015-01-20 13:52:24Z robertas 
;
_cod_original_cell_volume 2718.7(14)
_cod_original_sg_symbol_H-M P2(1)/n
_cod_database_code 7004324

loop_
_symmetry_equiv_pos_as_xyz
'x, y, z'
'-x+1/2, y+1/2, -z+1/2'
'-x, -y, -z'
'x-1/2, -y-1/2, z-1/2'

loop_
_atom_site_label
_atom_site_type_symbol
_atom_site_fract_x
_atom_site_fract_y
_atom_site_fract_z
_atom_site_U_iso_or_equiv
_atom_site_adp_type
_atom_site_occupancy
_atom_site_symmetry_multiplicity
_atom_site_calc_flag
_atom_site_refinement_flags
_atom_site_disorder_assembly
_atom_site_disorder_group
Pd Pd 0.38776(2) 0.48004(3) 0.098741(14) 0.03796(12) Uani 1 1 d . . .
O1 O 0.5201(2) 0.4010(3) 0.15132(15) 0.0534(8) Uani 1 1 d . . .
N1 N 0.2559(2) 0.5560(3) 0.04736(16) 0.0413(8) Uani 1 1 d . . .
N2 N 0.2817(3) 0.3054(3) 0.09772(16) 0.0436(8) Uani 1 1 d . . .
C1 C 0.1745(3) 0.4925(4) 0.0552(2) 0.0470(10) Uani 1 1 d . . .
H1 H 0.1105 0.5200 0.0327 0.056 Uiso 1 1 calc R . .
C2 C 0.1801(3) 0.3747(5) 0.1001(2) 0.0489(10) Uani 1 1 d . . .
C3 C 0.1817(4) 0.4337(5) 0.1673(2) 0.0578(12) Uani 1 1 d . . .
H3A H 0.2430 0.4868 0.1797 0.087 Uiso 1 1 calc R . .
H3B H 0.1813 0.3620 0.1977 0.087 Uiso 1 1 calc R . .
H3C H 0.1218 0.4892 0.1667 0.087 Uiso 1 1 calc R . .
C4 C 0.0827(4) 0.2888(6) 0.0798(3) 0.0697(15) Uani 1 1 d . . .
H4A H 0.0225 0.3415 0.0828 0.105 Uiso 1 1 calc R . .
H4B H 0.0854 0.2124 0.1078 0.105 Uiso 1 1 calc R . .
H4C H 0.0791 0.2589 0.0363 0.105 Uiso 1 1 calc R . .
C5 C 0.3226(4) 0.2194(5) 0.1538(2) 0.0564(12) Uani 1 1 d . . .
H5A H 0.3305 0.2752 0.1920 0.068 Uiso 1 1 calc R . .
H5B H 0.3912 0.1901 0.1492 0.068 Uiso 1 1 calc R . .
C6 C 0.2614(5) 0.0952(6) 0.1660(3) 0.0846(19) Uani 1 1 d . . .
H6A H 0.1991 0.1222 0.1802 0.127 Uiso 1 1 calc R . .
H6B H 0.3024 0.0410 0.1986 0.127 Uiso 1 1 calc R . .
H6C H 0.2441 0.0443 0.1270 0.127 Uiso 1 1 calc R . .
C7 C 0.2761(4) 0.2303(5) 0.0362(2) 0.0609(13) Uani 1 1 d . . .
H7A H 0.2386 0.2843 0.0014 0.073 Uiso 1 1 calc R . .
H7B H 0.2372 0.1483 0.0385 0.073 Uiso 1 1 calc R . .
C8 C 0.3800(4) 0.1948(6) 0.0206(3) 0.0790(17) Uani 1 1 d . . .
H8A H 0.4205 0.2749 0.0202 0.118 Uiso 1 1 calc R . .
H8B H 0.3707 0.1528 -0.0210 0.118 Uiso 1 1 calc R . .
H8C H 0.4150 0.1339 0.0525 0.118 Uiso 1 1 calc R . .
C9 C 0.4711(3) 0.6501(4) 0.1047(2) 0.0425(9) Uani 1 1 d . . .
H9 H 0.4781 0.6823 0.0619 0.051 Uiso 1 1 calc R . .
C10 C 0.4273(3) 0.7597(5) 0.1429(3) 0.0580(12) Uani 1 1 d . . .
H10 H 0.3519 0.7691 0.1327 0.070 Uiso 1 1 calc R . .
C11 C 0.4875(4) 0.8901(5) 0.1349(3) 0.0731(16) Uani 1 1 d . . .
H11A H 0.4941 0.9038 0.0904 0.088 Uiso 1 1 calc R . .
H11B H 0.4539 0.9676 0.1498 0.088 Uiso 1 1 calc R . .
C12 C 0.5929(4) 0.8646(6) 0.1773(3) 0.0798(18) Uani 1 1 d . . .
H12A H 0.6478 0.8684 0.1522 0.096 Uiso 1 1 calc R . .
H12B H 0.6069 0.9298 0.2119 0.096 Uiso 1 1 calc R . .
C13 C 0.5824(4) 0.7242(6) 0.2034(2) 0.0640(14) Uani 1 1 d . . .
H13 H 0.6325 0.7020 0.2422 0.077 Uiso 1 1 calc R . .
C14 C 0.5789(3) 0.6240(4) 0.1472(2) 0.0457(10) Uani 1 1 d . . .
H14 H 0.6330 0.6473 0.1227 0.055 Uiso 1 1 calc R . .
C15 C 0.4693(4) 0.7222(6) 0.2119(3) 0.0707(15) Uani 1 1 d . . .
H15A H 0.4468 0.6342 0.2233 0.085 Uiso 1 1 calc R . .
H15B H 0.4543 0.7890 0.2424 0.085 Uiso 1 1 calc R . .
C16 C 0.5914(3) 0.4824(5) 0.1677(2) 0.0513(11) Uani 1 1 d . . .
C17 C 0.6884(4) 0.4329(7) 0.2091(3) 0.0803(17) Uani 1 1 d . . .
H17A H 0.6965 0.4747 0.2507 0.120 Uiso 1 1 calc R . .
H17B H 0.7466 0.4549 0.1893 0.120 Uiso 1 1 calc R . .
H17C H 0.6846 0.3372 0.2139 0.120 Uiso 1 1 calc R . .
C21 C 0.2465(3) 0.6729(4) 0.0067(2) 0.0433(10) Uani 1 1 d . . .
C22 C 0.1743(3) 0.7687(5) 0.0121(2) 0.0550(12) Uani 1 1 d . . .
H22 H 0.1306 0.7588 0.0418 0.066 Uiso 1 1 calc R . .
C23 C 0.1668(4) 0.8808(5) -0.0271(3) 0.0722(15) Uani 1 1 d . . .
H23 H 0.1172 0.9459 -0.0242 0.087 Uiso 1 1 calc R . .
C24 C 0.2322(5) 0.8966(6) -0.0704(3) 0.0785(17) Uani 1 1 d . . .
H24 H 0.2268 0.9723 -0.0966 0.094 Uiso 1 1 calc R . .
C25 C 0.3051(5) 0.8018(6) -0.0749(3) 0.0750(16) Uani 1 1 d . . .
H25 H 0.3498 0.8135 -0.1040 0.090 Uiso 1 1 calc R . .
C26 C 0.3132(4) 0.6877(5) -0.0365(2) 0.0592(12) Uani 1 1 d . . .
H26 H 0.3626 0.6225 -0.0398 0.071 Uiso 1 1 calc R . .
S1 S 0.92108(12) 0.68149(19) 0.13884(9) 0.0842(5) Uani 1 1 d . . .
O2 O 0.9535(3) 0.6181(5) 0.0860(2) 0.0979(14) Uani 1 1 d . . .
O3 O 0.8229(3) 0.7441(6) 0.1265(3) 0.1252(19) Uani 1 1 d . . .
O4 O 0.9446(5) 0.6081(7) 0.1988(3) 0.150(2) Uani 1 1 d . . .
C18 C 1.0079(6) 0.8190(7) 0.1562(3) 0.0867(18) Uani 1 1 d . . .
F1 F 1.1072(3) 0.7791(5) 0.1710(2) 0.1136(13) Uani 1 1 d . . .
F2 F 1.0034(4) 0.8972(5) 0.1039(2) 0.1316(16) Uani 1 1 d . . .
F3 F 0.9935(5) 0.8952(6) 0.2037(3) 0.162(2) Uani 1 1 d . . .

loop_
_atom_site_aniso_label
_atom_site_aniso_U_11
_atom_site_aniso_U_22
_atom_site_aniso_U_33
_atom_site_aniso_U_23
_atom_site_aniso_U_13
_atom_site_aniso_U_12
Pd 0.03050(18) 0.04198(19) 0.04144(19) 0.00242(14) 0.00662(12) -0.00002(14)
O1 0.0380(17) 0.058(2) 0.063(2) 0.0105(16) 0.0045(14) 0.0074(15)
N1 0.0348(19) 0.046(2) 0.0416(19) 0.0022(15) 0.0032(15) -0.0017(15)
N2 0.0435(19) 0.043(2) 0.047(2) 0.0002(16) 0.0135(16) -0.0035(16)
C1 0.034(2) 0.055(3) 0.050(2) 0.001(2) 0.0018(18) -0.0006(19)
C2 0.039(2) 0.051(3) 0.058(3) 0.008(2) 0.012(2) -0.0076(19)
C3 0.051(3) 0.065(3) 0.063(3) 0.002(2) 0.024(2) 0.007(2)
C4 0.051(3) 0.071(3) 0.087(4) 0.010(3) 0.015(3) -0.019(3)
C5 0.059(3) 0.055(3) 0.059(3) 0.017(2) 0.020(2) 0.005(2)
C6 0.087(4) 0.061(4) 0.115(5) 0.037(3) 0.044(4) 0.009(3)
C7 0.078(4) 0.051(3) 0.057(3) -0.008(2) 0.024(3) -0.017(3)
C8 0.095(4) 0.073(4) 0.083(4) -0.010(3) 0.052(3) 0.006(3)
C9 0.033(2) 0.048(2) 0.047(2) 0.0032(19) 0.0083(18) -0.0033(18)
C10 0.034(2) 0.062(3) 0.078(3) -0.015(3) 0.010(2) -0.001(2)
C11 0.063(3) 0.051(3) 0.105(4) -0.013(3) 0.012(3) -0.001(2)
C12 0.051(3) 0.070(4) 0.115(5) -0.032(3) 0.007(3) -0.011(3)
C13 0.047(3) 0.080(4) 0.060(3) -0.017(3) -0.003(2) -0.001(3)
C14 0.027(2) 0.059(3) 0.052(3) -0.002(2) 0.0110(18) -0.0022(18)
C15 0.069(4) 0.080(4) 0.069(3) -0.025(3) 0.027(3) -0.003(3)
C16 0.036(2) 0.071(3) 0.047(2) 0.001(2) 0.0074(19) 0.009(2)
C17 0.045(3) 0.100(4) 0.088(4) 0.012(3) -0.007(3) 0.009(3)
C21 0.036(2) 0.044(2) 0.048(2) 0.0048(19) 0.0019(19) -0.0038(18)
C22 0.043(3) 0.054(3) 0.066(3) 0.005(2) 0.006(2) 0.001(2)
C23 0.063(3) 0.054(3) 0.095(4) 0.011(3) 0.003(3) 0.004(3)
C24 0.077(4) 0.058(3) 0.093(4) 0.026(3) -0.003(3) -0.006(3)
C25 0.080(4) 0.083(4) 0.064(3) 0.026(3) 0.017(3) -0.010(3)
C26 0.059(3) 0.065(3) 0.055(3) 0.006(2) 0.015(2) 0.005(2)
S1 0.0578(9) 0.1086(13) 0.0900(11) 0.0039(10) 0.0237(8) 0.0109(8)
O2 0.085(3) 0.104(3) 0.103(3) -0.032(3) 0.014(2) 0.007(3)
O3 0.057(3) 0.186(6) 0.136(4) 0.000(4) 0.027(3) 0.025(3)
O4 0.139(5) 0.185(6) 0.133(5) 0.082(5) 0.043(4) -0.001(4)
C18 0.102(5) 0.094(5) 0.070(4) -0.003(4) 0.031(4) 0.013(4)
F1 0.076(3) 0.139(4) 0.117(3) 0.005(3) -0.006(2) -0.006(2)
F2 0.151(4) 0.107(3) 0.144(4) 0.044(3) 0.047(3) 0.030(3)
F3 0.192(5) 0.167(5) 0.143(4) -0.082(4) 0.071(4) -0.020(4)

loop_
_atom_type_symbol
_atom_type_description
_atom_type_scat_dispersion_real
_atom_type_scat_dispersion_imag
_atom_type_scat_source
C C 0.0033 0.0016 'International Tables Vol C Tables 4.2.6.8 and 6.1.1.4'
H H 0.0000 0.0000 'International Tables Vol C Tables 4.2.6.8 and 6.1.1.4'
N N 0.0061 0.0033 'International Tables Vol C Tables 4.2.6.8 and 6.1.1.4'
O O 0.0106 0.0060 'International Tables Vol C Tables 4.2.6.8 and 6.1.1.4'
F F 0.0171 0.0103 'International Tables Vol C Tables 4.2.6.8 and 6.1.1.4'
S S 0.1246 0.1234 'International Tables Vol C Tables 4.2.6.8 and 6.1.1.4'
Pd Pd -0.9988 1.0072 'International Tables Vol C Tables 4.2.6.8 and 6.1.1.4'

loop_
_geom_angle_atom_site_label_1
_geom_angle_atom_site_label_2
_geom_angle_atom_site_label_3
_geom_angle
_geom_angle_site_symmetry_1
_geom_angle_site_symmetry_3
_geom_angle_publ_flag
C9 Pd N1 97.12(15) . . ?
C9 Pd O1 83.63(15) . . ?
N1 Pd O1 179.16(13) . . ?
C9 Pd N2 173.05(14) . . ?
N1 Pd N2 79.15(13) . . ?
O1 Pd N2 100.07(13) . . ?
C16 O1 Pd 115.2(3) . . ?
C1 N1 C21 119.6(3) . . ?
C1 N1 Pd 113.7(3) . . ?
C21 N1 Pd 126.7(3) . . ?
C5 N2 C7 111.2(4) . . ?
C5 N2 C2 115.7(3) . . ?
C7 N2 C2 110.7(3) . . ?
C5 N2 Pd 107.9(3) . . ?
C7 N2 Pd 109.4(2) . . ?
C2 N2 Pd 101.5(2) . . ?
N1 C1 C2 121.4(4) . . ?
C1 C2 N2 106.2(3) . . ?
C1 C2 C3 106.0(4) . . ?
N2 C2 C3 109.9(3) . . ?
C1 C2 C4 108.4(4) . . ?
N2 C2 C4 115.7(4) . . ?
C3 C2 C4 110.0(4) . . ?
N2 C5 C6 118.6(4) . . ?
N2 C7 C8 114.0(4) . . ?
C10 C9 C14 101.9(3) . . ?
C10 C9 Pd 112.4(3) . . ?
C14 C9 Pd 109.0(3) . . ?
C15 C10 C9 103.0(4) . . ?
C15 C10 C11 101.9(4) . . ?
C9 C10 C11 107.0(4) . . ?
C12 C11 C10 103.1(4) . . ?
C13 C12 C11 103.5(4) . . ?
C12 C13 C15 102.0(5) . . ?
C12 C13 C14 107.9(4) . . ?
C15 C13 C14 100.8(4) . . ?
C16 C14 C13 113.9(4) . . ?
C16 C14 C9 111.7(3) . . ?
C13 C14 C9 103.5(3) . . ?
C10 C15 C13 94.5(4) . . ?
O1 C16 C14 120.3(4) . . ?
O1 C16 C17 118.1(5) . . ?
C14 C16 C17 121.6(4) . . ?
C22 C21 C26 120.9(4) . . ?
C22 C21 N1 120.1(4) . . ?
C26 C21 N1 119.0(4) . . ?
C21 C22 C23 119.3(5) . . ?
C24 C23 C22 120.4(5) . . ?
C25 C24 C23 120.1(5) . . ?
C24 C25 C26 120.5(5) . . ?
C21 C26 C25 118.8(5) . . ?
O2 S1 O3 116.5(3) . . ?
O2 S1 O4 114.7(4) . . ?
O3 S1 O4 115.3(3) . . ?
O2 S1 C18 103.5(3) . . ?
O3 S1 C18 103.3(4) . . ?
O4 S1 C18 100.4(4) . . ?
F3 C18 F2 107.8(6) . . ?
F3 C18 F1 105.3(6) . . ?
F2 C18 F1 105.0(5) . . ?
F3 C18 S1 115.6(5) . . ?
F2 C18 S1 110.1(5) . . ?
F1 C18 S1 112.4(5) . . ?

loop_
_geom_bond_atom_site_label_1
_geom_bond_atom_site_label_2
_geom_bond_distance
_geom_bond_site_symmetry_2
_geom_bond_publ_flag
Pd C9 2.008(4) . ?
Pd N1 2.019(3) . ?
Pd O1 2.045(3) . ?
Pd N2 2.227(3) . ?
O1 C16 1.240(6) . ?
N1 C1 1.280(5) . ?
N1 C21 1.438(5) . ?
N2 C5 1.481(5) . ?
N2 C7 1.488(5) . ?
N2 C2 1.513(5) . ?
C1 C2 1.501(6) . ?
C2 C3 1.533(6) . ?
C2 C4 1.536(6) . ?
C5 C6 1.522(7) . ?
C7 C8 1.504(7) . ?
C9 C10 1.530(6) . ?
C9 C14 1.556(5) . ?
C10 C15 1.510(7) . ?
C10 C11 1.545(7) . ?
C11 C12 1.529(7) . ?
C12 C13 1.518(8) . ?
C13 C15 1.530(7) . ?
C13 C14 1.545(6) . ?
C14 C16 1.475(6) . ?
C16 C17 1.495(6) . ?
C21 C22 1.366(6) . ?
C21 C26 1.384(6) . ?
C22 C23 1.382(7) . ?
C23 C24 1.371(8) . ?
C24 C25 1.361(8) . ?
C25 C26 1.388(7) . ?
S1 O2 1.412(4) . ?
S1 O3 1.414(5) . ?
S1 O4 1.445(5) . ?
S1 C18 1.778(8) . ?
C18 F3 1.298(7) . ?
C18 F2 1.344(7) . ?
C18 F1 1.346(7) . ?
